data_4036895
loop_
_publ_author_name
'Zhao, Yilong'
'Zhou, Yuhan'
'Liu, Juan'
'Yang, Dongmei'
'Tao, Liang'
'Liu, Yang'
'Dong, Xiaoliang'
'Liu, Jianhui'
'Qu, Jingping'

_publ_section_title
;
 Synthesis of (Z)-\a-Trifluoromethyl Alkenyl Triflate: A Scaffold for
 Diverse Trifluoromethylated Species.
;
_journal_issue 11
_journal_name_full 'The Journal of organic chemistry'
_journal_page_first 4797
_journal_page_last 4806
_journal_paper_doi 10.1021/acs.joc.6b00855
_journal_volume 81
_journal_year 2016
_chemical_formula_sum 'C10 H5 Br F6 O3 S'
_chemical_formula_weight 399.11
_space_group_IT_number 2
_space_group_name_Hall '-P 1'
_space_group_name_H-M_alt 'P -1'
_symmetry_cell_setting triclinic
_symmetry_space_group_name_H-M 'P -1'
_atom_sites_solution_hydrogens geom
_atom_sites_solution_primary direct
_atom_sites_solution_secondary difmap
_audit_creation_method SHELXL-97
_cell_angle_alpha 98.112(4)
_cell_angle_beta 95.627(4)
_cell_angle_gamma 98.351(4)
_cell_formula_units_Z 2
_cell_length_a 7.8097(5)
_cell_length_b 8.4203(5)
_cell_length_c 10.7272(6)
_cell_measurement_reflns_used 3423
_cell_measurement_temperature 296(2)
_cell_measurement_theta_max 26.683
_cell_measurement_theta_min 2.476
_cell_volume 685.88(7)
_computing_cell_refinement 'Bruker SMART'
_computing_data_collection 'Bruker SMART'
_computing_data_reduction 'Bruker SAINT'
_computing_molecular_graphics 'Bruker SHELXTL'
_computing_publication_material 'Bruker SHELXTL'
_computing_structure_refinement 'Bruker SHELXTL'
_computing_structure_solution 'Bruker SHELXTL'
_diffrn_ambient_temperature 296(2)
_diffrn_measured_fraction_theta_full 0.999
_diffrn_measured_fraction_theta_max 0.999
_diffrn_measurement_device_type 'CCD area detector'
_diffrn_measurement_method 'phi and omega scans'
_diffrn_radiation_monochromator graphite
_diffrn_radiation_source 'fine-focus sealed tube'
_diffrn_radiation_type MoK\a
_diffrn_radiation_wavelength 0.71073
_diffrn_reflns_av_R_equivalents 0.0460
_diffrn_reflns_av_sigmaI/netI 0.0458
_diffrn_reflns_limit_h_max 9
_diffrn_reflns_limit_h_min -9
_diffrn_reflns_limit_k_max 10
_diffrn_reflns_limit_k_min -10
_diffrn_reflns_limit_l_max 12
_diffrn_reflns_limit_l_min -12
_diffrn_reflns_number 7205
_diffrn_reflns_theta_full 24.99
_diffrn_reflns_theta_max 24.99
_diffrn_reflns_theta_min 2.48
_exptl_absorpt_coefficient_mu 3.224
_exptl_absorpt_correction_T_max 0.4447
_exptl_absorpt_correction_T_min 0.4447
_exptl_absorpt_correction_type empirical
_exptl_absorpt_process_details SADABS
_exptl_crystal_colour colourless
_exptl_crystal_density_diffrn 1.933
_exptl_crystal_density_method 'not measured'
_exptl_crystal_description block
_exptl_crystal_F_000 388
_exptl_crystal_size_max 0.33
_exptl_crystal_size_mid 0.28
_exptl_crystal_size_min 0.23
_refine_diff_density_max 0.609
_refine_diff_density_min -0.460
_refine_diff_density_rms 0.077
_refine_ls_extinction_coef 0.057(6)
_refine_ls_extinction_expression Fc^*^=kFc[1+0.001xFc^2^\l^3^/sin(2\q)]^-1/4^
_refine_ls_extinction_method SHELXL
_refine_ls_goodness_of_fit_ref 0.971
_refine_ls_hydrogen_treatment mixed
_refine_ls_matrix_type full
_refine_ls_number_parameters 191
_refine_ls_number_reflns 2413
_refine_ls_number_restraints 0
_refine_ls_restrained_S_all 0.971
_refine_ls_R_factor_all 0.0523
_refine_ls_R_factor_gt 0.0421
_refine_ls_shift/su_max 0.000
_refine_ls_shift/su_mean 0.000
_refine_ls_structure_factor_coef Fsqd
_refine_ls_weighting_details 'calc w=1/[\s^2^(Fo^2^)+(0.1000P)^2^+0.0000P] where P=(Fo^2^+2Fc^2^)/3'
_refine_ls_weighting_scheme calc
_refine_ls_wR_factor_gt 0.1277
_refine_ls_wR_factor_ref 0.1340
_reflns_number_gt 1928
_reflns_number_total 2413
_reflns_threshold_expression >2sigma(I)
_cod_data_source_file jo6b00855_si_002.cif
_cod_data_source_block 2e
_cod_depositor_comments
;
The following automatic conversions were performed:

data item '_symmetry_cell_setting' value 'Triclinic' was changed to
'triclinic' in accordance with the
/home/saulius/struct/COD-crude-data/automatic-downloads/DataCite-retrospective/ACS/depositions/lib/dictionaries/cif_core.dic
dictionary named 'cif_core.dic' version 2.4.2 last updated on
2011-04-26.

Automatic conversion script
Id: cif_fix_values 6909 2019-04-08 15:41:33Z antanas 
;
_cod_original_sg_symbol_H-M P-1
_cod_database_code 4036895

loop_
_symmetry_equiv_pos_as_xyz
'x, y, z'
'-x, -y, -z'

loop_
_atom_site_label
_atom_site_type_symbol
_atom_site_fract_x
_atom_site_fract_y
_atom_site_fract_z
_atom_site_U_iso_or_equiv
_atom_site_adp_type
_atom_site_occupancy
_atom_site_symmetry_multiplicity
_atom_site_calc_flag
_atom_site_refinement_flags
Br1 Br 0.31584(5) 0.26427(6) 0.10055(4) 0.0808(3) Uani 1 1 d .
S1 S 0.18679(13) 0.33379(10) -0.36234(8) 0.0602(3) Uani 1 1 d .
O1 O 0.1198(3) 0.1456(3) -0.3675(2) 0.0532(6) Uani 1 1 d .
F2 F 0.4627(3) 0.0364(3) -0.3546(3) 0.0866(7) Uani 1 1 d .
C6 C 0.0851(5) 0.2521(4) 0.0195(3) 0.0520(8) Uani 1 1 d .
F3 F 0.2465(3) -0.1229(3) -0.4536(3) 0.0970(9) Uani 1 1 d .
C1 C 0.0390(4) 0.1627(4) -0.1011(3) 0.0493(7) Uani 1 1 d .
O3 O 0.0415(5) 0.4134(4) -0.3618(3) 0.0901(10) Uani 1 1 d .
C5 C -0.0277(5) 0.3364(4) 0.0817(3) 0.0601(9) Uani 1 1 d .
H5A H 0.0070 0.3945 0.1628 0.072 Uiso 1 1 calc R
C9 C 0.3117(5) -0.0485(4) -0.3395(4) 0.0610(9) Uani 1 1 d .
F5 F 0.1182(4) 0.2561(4) -0.6061(2) 0.1002(9) Uani 1 1 d .
C2 C -0.1291(5) 0.1637(4) -0.1582(4) 0.0623(9) Uani 1 1 d .
H2A H -0.1650 0.1057 -0.2392 0.075 Uiso 1 1 calc R
C8 C 0.1934(4) 0.0566(4) -0.2805(3) 0.0501(7) Uani 1 1 d .
C7 C 0.1581(4) 0.0669(4) -0.1631(3) 0.0527(8) Uani 1 1 d .
H7A H 0.2161 0.0054 -0.1126 0.063 Uiso 1 1 calc R
C10 C 0.2511(5) 0.3265(5) -0.5235(4) 0.0674(10) Uani 1 1 d .
O2 O 0.3356(4) 0.3847(3) -0.2733(3) 0.0900(10) Uani 1 1 d .
F1 F 0.3464(5) -0.1587(4) -0.2694(3) 0.1148(12) Uani 1 1 d .
C4 C -0.1916(5) 0.3337(4) 0.0229(4) 0.0629(10) Uani 1 1 d .
H4A H -0.2688 0.3900 0.0647 0.075 Uiso 1 1 calc R
F6 F 0.3812(5) 0.2480(4) -0.5341(3) 0.1118(11) Uani 1 1 d .
C3 C -0.2440(5) 0.2490(5) -0.0970(4) 0.0680(10) Uani 1 1 d .
H3B H -0.3553 0.2489 -0.1368 0.082 Uiso 1 1 calc R
F4 F 0.2967(4) 0.4739(3) -0.5441(3) 0.0987(9) Uani 1 1 d .

loop_
_atom_site_aniso_label
_atom_site_aniso_U_11
_atom_site_aniso_U_22
_atom_site_aniso_U_33
_atom_site_aniso_U_23
_atom_site_aniso_U_13
_atom_site_aniso_U_12
Br1 0.0712(4) 0.1173(4) 0.0517(3) 0.0050(2) -0.0020(2) 0.0221(3)
S1 0.0753(7) 0.0600(5) 0.0459(5) -0.0031(4) 0.0051(4) 0.0254(4)
O1 0.0552(13) 0.0647(13) 0.0390(12) 0.0000(9) 0.0025(10) 0.0177(10)
F2 0.0623(15) 0.1062(17) 0.0922(18) -0.0054(14) 0.0253(13) 0.0265(13)
C6 0.061(2) 0.0580(17) 0.0395(17) 0.0094(14) 0.0131(14) 0.0120(15)
F3 0.0857(18) 0.1133(18) 0.0806(18) -0.0414(14) 0.0051(14) 0.0371(14)
C1 0.0540(19) 0.0565(16) 0.0395(17) 0.0068(13) 0.0127(14) 0.0117(13)
O3 0.118(3) 0.097(2) 0.075(2) 0.0157(16) 0.0319(18) 0.0685(19)
C5 0.074(3) 0.0617(18) 0.0452(19) 0.0017(15) 0.0246(17) 0.0072(16)
C9 0.061(2) 0.072(2) 0.054(2) 0.0025(17) 0.0117(17) 0.0253(17)
F5 0.110(2) 0.131(2) 0.0494(14) 0.0063(14) 0.0090(13) -0.0051(17)
C2 0.056(2) 0.071(2) 0.057(2) -0.0051(17) 0.0110(17) 0.0121(17)
C8 0.0481(18) 0.0600(17) 0.0427(18) 0.0011(13) 0.0045(14) 0.0175(14)
C7 0.054(2) 0.0587(17) 0.0478(19) 0.0062(14) 0.0107(15) 0.0177(14)
C10 0.066(2) 0.075(2) 0.067(3) 0.0132(19) 0.020(2) 0.0198(19)
O2 0.107(2) 0.0732(16) 0.074(2) -0.0070(14) -0.0275(17) 0.0048(15)
F1 0.151(3) 0.123(2) 0.113(2) 0.0524(19) 0.065(2) 0.097(2)
C4 0.065(2) 0.0609(19) 0.069(3) 0.0092(17) 0.032(2) 0.0157(17)
F6 0.118(2) 0.133(2) 0.119(2) 0.0458(19) 0.066(2) 0.073(2)
C3 0.049(2) 0.078(2) 0.077(3) 0.003(2) 0.0150(17) 0.0141(16)
F4 0.101(2) 0.0931(17) 0.113(2) 0.0431(16) 0.0269(16) 0.0181(14)

loop_
_atom_type_symbol
_atom_type_description
_atom_type_scat_dispersion_real
_atom_type_scat_dispersion_imag
_atom_type_scat_source
C C 0.0033 0.0016 'International Tables Vol C Tables 4.2.6.8 and 6.1.1.4'
H H 0.0000 0.0000 'International Tables Vol C Tables 4.2.6.8 and 6.1.1.4'
O O 0.0106 0.0060 'International Tables Vol C Tables 4.2.6.8 and 6.1.1.4'
F F 0.0171 0.0103 'International Tables Vol C Tables 4.2.6.8 and 6.1.1.4'
S S 0.1246 0.1234 'International Tables Vol C Tables 4.2.6.8 and 6.1.1.4'
Br Br -0.2901 2.4595 'International Tables Vol C Tables 4.2.6.8 and 6.1.1.4'

loop_
_geom_angle_atom_site_label_1
_geom_angle_atom_site_label_2
_geom_angle_atom_site_label_3
_geom_angle
O3 S1 O2 122.4(2)
O3 S1 O1 107.83(18)
O2 S1 O1 110.16(16)
O3 S1 C10 105.95(19)
O2 S1 C10 109.2(2)
O1 S1 C10 98.49(15)
C8 O1 S1 121.4(2)
C5 C6 C1 122.6(4)
C5 C6 Br1 118.5(3)
C1 C6 Br1 118.9(3)
C6 C1 C2 116.6(3)
C6 C1 C7 121.7(3)
C2 C1 C7 121.7(3)
C4 C5 C6 119.2(3)
F3 C9 F1 108.4(3)
F3 C9 F2 104.9(3)
F1 C9 F2 107.2(3)
F3 C9 C8 112.4(3)
F1 C9 C8 111.4(3)
F2 C9 C8 112.1(3)
C3 C2 C1 121.5(4)
C7 C8 O1 122.6(3)
C7 C8 C9 125.7(3)
O1 C8 C9 111.7(3)
C8 C7 C1 128.3(3)
F6 C10 F4 109.4(3)
F6 C10 F5 110.4(4)
F4 C10 F5 108.8(4)
F6 C10 S1 110.1(3)
F4 C10 S1 108.8(3)
F5 C10 S1 109.3(3)
C5 C4 C3 120.9(3)
C4 C3 C2 119.3(4)

loop_
_geom_bond_atom_site_label_1
_geom_bond_atom_site_label_2
_geom_bond_distance
Br1 C6 1.905(4)
S1 O3 1.399(3)
S1 O2 1.403(3)
S1 O1 1.587(2)
S1 C10 1.842(4)
O1 C8 1.407(4)
F2 C9 1.324(4)
C6 C5 1.374(5)
C6 C1 1.387(5)
F3 C9 1.312(4)
C1 C2 1.395(5)
C1 C7 1.466(5)
C5 C4 1.366(6)
C9 F1 1.315(5)
C9 C8 1.494(5)
F5 C10 1.306(5)
C2 C3 1.386(5)
C8 C7 1.308(5)
C10 F6 1.295(5)
C10 F4 1.296(5)
C4 C3 1.372(6)
